data_7032787
loop_
_publ_author_name
'Liu, Quan'
'Ren, Zhi-Gang'
'Deng, Li'
'Zhang, Wen-Hua'
'Zhao, Xin'
'Sun, Zhen-Rong'
'Lang, Jian-Ping'

_publ_section_title
;
 Solvent effect-driven assembly of W/Cu/S cluster-based coordination
 polymers from the cluster precursor [Et4N][Tp*WS3(CuBr)3] and CuCN:
 isolation, structures and enhanced NLO responses.
;
_journal_issue 1
_journal_name_full 'Dalton transactions (Cambridge, England : 2003)'
_journal_page_first 130
_journal_page_last 137
_journal_paper_doi 10.1039/c4dt02725f
_journal_volume 44
_journal_year 2015
_chemical_formula_moiety 'C21 H29 B Cu4 N10 O S3 W, 4(C6 H7 N)'
_chemical_formula_sum 'C45 H57 B Cu4 N14 O S3 W'
_chemical_formula_weight 1355.04
_space_group_crystal_system monoclinic
_space_group_IT_number 14
_space_group_name_Hall '-P 2ybc'
_space_group_name_H-M_alt 'P 1 21/c 1'
_symmetry_space_group_name_Hall '-P 2ybc'
_symmetry_space_group_name_H-M 'P 1 21/c 1'
_atom_sites_solution_hydrogens mixed
_audit_creation_method SHELXL-2013
_audit_update_record
;
2014-09-28 # Formatted by publCIF

;
_cell_angle_alpha 90
_cell_angle_beta 108.49(3)
_cell_angle_gamma 90
_cell_formula_units_Z 4
_cell_length_a 17.767(4)
_cell_length_b 17.553(4)
_cell_length_c 18.214(4)
_cell_measurement_reflns_used 21598
_cell_measurement_temperature 223(2)
_cell_measurement_theta_max 27.5943
_cell_measurement_theta_min 3.0078
_cell_volume 5387(2)
_computing_structure_refinement 'SHELXL-2013 (Sheldrick, 2013)'
_diffrn_ambient_temperature 223(2)
_diffrn_detector_area_resol_mean 28.5714
_diffrn_measured_fraction_theta_full 0.994
_diffrn_measured_fraction_theta_max 0.995
_diffrn_measurement_device_type 'Rigaku Mercury'
_diffrn_measurement_method dtprofit.ref
_diffrn_radiation_type MoK\a
_diffrn_radiation_wavelength 0.71073
_diffrn_reflns_av_R_equivalents 0.0506
_diffrn_reflns_av_unetI/netI 0.0696
_diffrn_reflns_Laue_measured_fraction_full 0.994
_diffrn_reflns_Laue_measured_fraction_max 0.995
_diffrn_reflns_limit_h_max 22
_diffrn_reflns_limit_h_min -19
_diffrn_reflns_limit_k_max 21
_diffrn_reflns_limit_k_min -19
_diffrn_reflns_limit_l_max 22
_diffrn_reflns_limit_l_min -22
_diffrn_reflns_number 26939
_diffrn_reflns_point_group_measured_fraction_full 0.994
_diffrn_reflns_point_group_measured_fraction_max 0.995
_diffrn_reflns_theta_full 25.242
_diffrn_reflns_theta_max 26.372
_diffrn_reflns_theta_min 3.023
_exptl_absorpt_coefficient_mu 3.845
_exptl_absorpt_correction_T_max 0.5692
_exptl_absorpt_correction_T_min 0.2062
_exptl_absorpt_correction_type multi-scan
_exptl_absorpt_process_details 'SADABS, (Sheldrick 2008)'
_exptl_crystal_colour black
_exptl_crystal_density_diffrn 1.671
_exptl_crystal_density_meas 1.671
_exptl_crystal_description prism
_exptl_crystal_F_000 2704
_exptl_crystal_size_max 0.600
_exptl_crystal_size_mid 0.400
_exptl_crystal_size_min 0.150
_refine_diff_density_max 3.875
_refine_diff_density_min -2.163
_refine_diff_density_rms 0.214
_refine_ls_extinction_method none
_refine_ls_goodness_of_fit_ref 1.192
_refine_ls_hydrogen_treatment mixed
_refine_ls_matrix_type full
_refine_ls_number_parameters 637
_refine_ls_number_reflns 10956
_refine_ls_number_restraints 363
_refine_ls_restrained_S_all 1.176
_refine_ls_R_factor_all 0.0944
_refine_ls_R_factor_gt 0.0795
_refine_ls_shift/su_max 0.001
_refine_ls_shift/su_mean 0.000
_refine_ls_structure_factor_coef Fsqd
_refine_ls_weighting_details
;
 w=1/[\s^2^(Fo^2^)+(0.0851P)^2^+48.7388P]
 where P=(Fo^2^+2Fc^2^)/3
;
_refine_ls_weighting_scheme calc
_refine_ls_wR_factor_gt 0.2062
_refine_ls_wR_factor_ref 0.2153
_reflns_Friedel_coverage 0.000
_reflns_number_gt 9169
_reflns_number_total 10956
_reflns_threshold_expression 'I > 2\s(I)'
_cod_data_source_file c4dt02725f2.cif
_cod_data_source_block 4
_cod_depositor_comments 'Adding full bibliography for 7032785--7032788.cif.'
_cod_database_code 7032787
_publcif_datablock.id {a3036823-3b3d-48f3-8867-2a8c825a0188}

_shelx_space_group_comment
;
The symmetry employed for this shelxl refinement is uniquely defined
by the following loop, which should always be used as a source of
symmetry information in preference to the above space-group names.
They are only intended as comments.
;
_shelx_estimated_absorpt_t_min 0.206
_shelx_estimated_absorpt_t_max 0.596
_shelxl_version_number 2013-2

loop_
_space_group_symop_operation_xyz
'x, y, z'
'-x, y+1/2, -z+1/2'
'-x, -y, -z'
'x, -y-1/2, z-1/2'

loop_
_atom_site_label
_atom_site_type_symbol
_atom_site_fract_x
_atom_site_fract_y
_atom_site_fract_z
_atom_site_U_iso_or_equiv
_atom_site_adp_type
_atom_site_occupancy
_atom_site_site_symmetry_order
_atom_site_calc_flag
_atom_site_refinement_flags_posn
_atom_site_refinement_flags_adp
_atom_site_refinement_flags_occupancy
_atom_site_disorder_assembly
_atom_site_disorder_group
W1 W 0.32316(2) 0.03598(2) 0.24688(2) 0.02856(15) Uani 1 1 d . . . . .
Cu1 Cu 0.18930(8) -0.04539(8) 0.20656(8) 0.0400(3) Uani 1 1 d . . . . .
Cu2 Cu 0.21916(8) 0.08689(8) 0.11609(8) 0.0413(3) Uani 1 1 d . . . . .
Cu3 Cu 0.20319(8) 0.11024(9) 0.27222(8) 0.0422(3) Uani 1 1 d . . . . .
Cu4 Cu -0.04868(9) -0.20700(11) 0.12944(10) 0.0594(5) Uani 1 1 d . . . . .
S1 S 0.25002(15) -0.00145(16) 0.32500(15) 0.0349(6) Uani 1 1 d . . . . .
S2 S 0.26783(16) -0.03099(16) 0.13312(16) 0.0368(6) Uani 1 1 d . . . . .
S3 S 0.28521(17) 0.16041(16) 0.21482(16) 0.0371(6) Uani 1 1 d . . . . .
O1 O 0.0977(5) 0.0566(5) 0.1584(5) 0.051(2) Uani 1 1 d . . . . .
N1 N 0.0518(7) -0.1559(7) 0.1707(6) 0.056(3) Uani 1 1 d . . . . .
N2 N 0.1169(7) 0.1552(8) -0.0350(7) 0.064(3) Uani 1 1 d . . . . .
N3 N -0.0978(7) -0.2859(7) 0.1711(6) 0.056(3) Uani 1 1 d . . . . .
N4 N -0.0130(6) 0.1102(6) 0.0771(6) 0.049(3) Uani 1 1 d . . . . .
N5 N 0.4811(5) -0.0631(5) 0.3112(6) 0.036(2) Uani 1 1 d . . . . .
N6 N 0.4004(5) -0.0688(5) 0.2882(5) 0.0326(19) Uani 1 1 d . . . . .
N7 N 0.4883(5) 0.0586(5) 0.3812(5) 0.036(2) Uani 1 1 d . . . . .
N8 N 0.4110(5) 0.0823(5) 0.3576(5) 0.0345(19) Uani 1 1 d . . . . .
N9 N 0.5045(6) 0.0584(5) 0.2505(5) 0.036(2) Uani 1 1 d . . . . .
N10 N 0.4274(5) 0.0654(5) 0.2029(5) 0.036(2) Uani 1 1 d . . . . .
C1 C 0.1063(6) -0.1187(6) 0.1873(6) 0.036(2) Uani 1 1 d . . . . .
C2 C 0.1551(7) 0.1280(7) 0.0207(6) 0.043(3) Uani 1 1 d . . . . .
C3 C -0.1336(6) -0.3263(7) 0.1931(7) 0.040(3) Uani 1 1 d . . . . .
C4 C 0.0096(9) 0.1887(8) 0.1026(10) 0.066(4) Uani 1 1 d . . . . .
H4A H 0.0176 0.2177 0.0603 0.098 Uiso 1 1 calc R U . . .
H4B H 0.0585 0.1882 0.1459 0.098 Uiso 1 1 calc R U . . .
H4C H -0.0322 0.2121 0.1186 0.098 Uiso 1 1 calc R U . . .
C5 C -0.0888(8) 0.1023(10) 0.0152(8) 0.061(4) Uani 1 1 d . . . . .
H5A H -0.0983 0.0489 0.0016 0.092 Uiso 1 1 calc R U . . .
H5B H -0.0870 0.1309 -0.0298 0.092 Uiso 1 1 calc R U . . .
H5C H -0.1312 0.1217 0.0329 0.092 Uiso 1 1 calc R U . . .
C6 C 0.0317(7) 0.0530(7) 0.1078(8) 0.045(3) Uani 1 1 d . . . . .
H6 H 0.0125 0.0042 0.0902 0.054 Uiso 1 1 calc R U . . .
C7 C 0.6035(7) -0.1453(9) 0.3501(8) 0.058(4) Uani 1 1 d . . . . .
H7A H 0.6278 -0.1200 0.3993 0.086 Uiso 1 1 calc R U . . .
H7B H 0.6251 -0.1247 0.3116 0.086 Uiso 1 1 calc R U . . .
H7C H 0.6144 -0.1995 0.3559 0.086 Uiso 1 1 calc R U . . .
C8 C 0.5162(7) -0.1326(7) 0.3247(7) 0.043(3) Uani 1 1 d . . . . .
C9 C 0.4542(7) -0.1862(7) 0.3104(7) 0.048(3) Uani 1 1 d . . . . .
H9 H 0.4594 -0.2393 0.3160 0.058 Uiso 1 1 calc R U . . .
C10 C 0.3837(7) -0.1451(7) 0.2864(7) 0.041(3) Uani 1 1 d . . . . .
C11 C 0.3048(8) -0.1790(7) 0.2659(9) 0.057(3) Uani 1 1 d . . . . .
H11A H 0.2814 -0.1798 0.2100 0.086 Uiso 1 1 calc R U . . .
H11B H 0.2717 -0.1490 0.2882 0.086 Uiso 1 1 calc R U . . .
H11C H 0.3088 -0.2306 0.2857 0.086 Uiso 1 1 calc R U . . .
C12 C 0.6132(8) 0.0699(10) 0.4952(8) 0.061(4) Uani 1 1 d . . . . .
H12A H 0.6238 0.0770 0.5504 0.092 Uiso 1 1 calc R U . . .
H12B H 0.6471 0.1034 0.4773 0.092 Uiso 1 1 calc R U . . .
H12C H 0.6238 0.0174 0.4851 0.092 Uiso 1 1 calc R U . . .
C13 C 0.5282(7) 0.0882(7) 0.4534(7) 0.044(3) Uani 1 1 d . . . . .
C14 C 0.4754(7) 0.1284(7) 0.4757(7) 0.049(3) Uani 1 1 d . . . . .
H14 H 0.4859 0.1538 0.5233 0.058 Uiso 1 1 calc R U . . .
C15 C 0.4026(7) 0.1267(7) 0.4173(7) 0.043(3) Uani 1 1 d . . . . .
C16 C 0.3299(8) 0.1684(9) 0.4182(8) 0.056(3) Uani 1 1 d . . . . .
H16A H 0.2862 0.1327 0.4094 0.084 Uiso 1 1 calc R U . . .
H16B H 0.3166 0.2067 0.3777 0.084 Uiso 1 1 calc R U . . .
H16C H 0.3394 0.1928 0.4681 0.084 Uiso 1 1 calc R U . . .
C17 C 0.6420(8) 0.0879(10) 0.2550(9) 0.066(4) Uani 1 1 d . . . . .
H17A H 0.6601 0.0383 0.2772 0.098 Uiso 1 1 calc R U . . .
H17B H 0.6556 0.1261 0.2955 0.098 Uiso 1 1 calc R U . . .
H17C H 0.6674 0.1003 0.2165 0.098 Uiso 1 1 calc R U . . .
C18 C 0.5564(7) 0.0862(7) 0.2185(8) 0.048(3) Uani 1 1 d . . . . .
C19 C 0.5112(7) 0.1119(7) 0.1452(7) 0.044(3) Uani 1 1 d . . . . .
H19 H 0.5309 0.1345 0.1082 0.053 Uiso 1 1 calc R U . . .
C20 C 0.4322(7) 0.0983(6) 0.1369(6) 0.038(2) Uani 1 1 d . . . . .
C21 C 0.3647(8) 0.1184(8) 0.0658(7) 0.054(3) Uani 1 1 d . . . . .
H21A H 0.3325 0.1579 0.0783 0.081 Uiso 1 1 calc R U . . .
H21B H 0.3324 0.0736 0.0472 0.081 Uiso 1 1 calc R U . . .
H21C H 0.3856 0.1368 0.0259 0.081 Uiso 1 1 calc R U . . .
B1 B 0.5228(8) 0.0155(8) 0.3294(8) 0.043(3) Uani 1 1 d D . . . .
H1 H 0.5908(18) 0.017(8) 0.358(7) 0.064 Uiso 1 1 d D U . . .
N11 N 0.8133(11) 0.6524(9) 0.7679(9) 0.104(6) Uani 1 1 d . . . . .
H11D H 0.8098 0.6213 0.7298 0.124 Uiso 1 1 calc R U . . .
H11E H 0.8161 0.7013 0.7613 0.124 Uiso 1 1 calc R U . . .
C22 C 0.8145(8) 0.6237(8) 0.8403(8) 0.055(3) Uani 1 1 d . . . . .
C23 C 0.8101(9) 0.5465(8) 0.8516(11) 0.067(4) Uani 1 1 d . . . . .
H23 H 0.8073 0.5125 0.8110 0.080 Uiso 1 1 calc R U . . .
C24 C 0.8098(10) 0.5199(9) 0.9203(11) 0.071(4) Uani 1 1 d . . . . .
H24 H 0.8096 0.4669 0.9276 0.085 Uiso 1 1 calc R U . . .
C25 C 0.8097(10) 0.5675(10) 0.9817(10) 0.071(4) Uani 1 1 d . . . . .
H25 H 0.8062 0.5478 1.0285 0.085 Uiso 1 1 calc R U . . .
C26 C 0.8149(9) 0.6445(9) 0.9703(9) 0.066(4) Uani 1 1 d . . . . .
H26 H 0.8173 0.6784 1.0109 0.079 Uiso 1 1 calc R U . . .
C27 C 0.8165(8) 0.6723(8) 0.9010(8) 0.053(3) Uani 1 1 d . . . . .
H27 H 0.8190 0.7252 0.8942 0.064 Uiso 1 1 calc R U . . .
N12 N 0.6471(14) 0.6084(12) 0.6486(11) 0.149(6) Uani 1 1 d D U . . .
H12D H 0.6845 0.6388 0.6752 0.179 Uiso 1 1 calc R U . . .
H12E H 0.6592 0.5641 0.6340 0.179 Uiso 1 1 calc R U . . .
C28 C 0.5709(9) 0.6297(9) 0.6300(9) 0.149(6) Uani 1 1 d G U . . .
C29 C 0.5511(10) 0.7004(8) 0.6531(8) 0.119(6) Uani 1 1 d DG U . . .
H29 H 0.5911 0.7327 0.6834 0.143 Uiso 1 1 calc R U . . .
C30 C 0.4722(12) 0.7233(10) 0.6312(10) 0.144(7) Uani 1 1 d G U . . .
H30 H 0.4589 0.7711 0.6468 0.173 Uiso 1 1 calc R U . . .
C31 C 0.4130(9) 0.6756(14) 0.5863(11) 0.154(9) Uani 1 1 d G U . . .
H31 H 0.3597 0.6911 0.5716 0.184 Uiso 1 1 calc R U . . .
C32 C 0.4328(10) 0.6049(12) 0.5633(9) 0.163(9) Uani 1 1 d G U . . .
H32 H 0.3927 0.5726 0.5329 0.195 Uiso 1 1 calc R U . . .
C33 C 0.5117(12) 0.5820(9) 0.5851(9) 0.147(7) Uani 1 1 d DG U . . .
H33 H 0.5250 0.5342 0.5695 0.177 Uiso 1 1 calc R U . . .
N13 N 0.0167(14) 0.6600(15) 0.0739(14) 0.153(6) Uani 1 1 d . U . . .
H13A H 0.0295 0.6894 0.1144 0.184 Uiso 1 1 calc R U . . .
H13B H -0.0288 0.6365 0.0599 0.184 Uiso 1 1 calc R U . . .
C34 C 0.0663(10) 0.6508(11) 0.0337(12) 0.153(6) Uani 1 1 d G U . . .
C35 C 0.1348(12) 0.6933(9) 0.0663(9) 0.117(6) Uani 1 1 d G U . . .
H35 H 0.1445 0.7156 0.1154 0.141 Uiso 1 1 calc R U . . .
C36 C 0.1891(9) 0.7027(8) 0.0263(12) 0.137(7) Uani 1 1 d G U . . .
H36 H 0.2354 0.7315 0.0484 0.165 Uiso 1 1 calc R U . . .
C37 C 0.1748(12) 0.6698(10) -0.0462(12) 0.142(8) Uani 1 1 d G U . . .
H37 H 0.2115 0.6762 -0.0732 0.170 Uiso 1 1 calc R U . . .
C38 C 0.1062(14) 0.6273(9) -0.0788(9) 0.148(8) Uani 1 1 d G U . . .
H38 H 0.0966 0.6050 -0.1278 0.177 Uiso 1 1 calc R U . . .
C39 C 0.0520(10) 0.6179(9) -0.0388(12) 0.133(6) Uani 1 1 d G U . . .
H39 H 0.0056 0.5891 -0.0608 0.159 Uiso 1 1 calc R U . . .
N14 N 0.999(2) 0.022(2) 0.274(2) 0.128(12) Uani 0.47(2) 1 d D U P A 1
H14A H 1.0291 0.0512 0.3095 0.154 Uiso 0.47(2) 1 calc R U P A 1
H14B H 1.0140 -0.0243 0.2679 0.154 Uiso 0.47(2) 1 calc R U P A 1
C40 C 0.9208(17) 0.0511(16) 0.2213(18) 0.107(8) Uani 0.47(2) 1 d DG U P A 1
C41 C 0.8968(19) 0.1249(16) 0.230(2) 0.108(8) Uani 0.47(2) 1 d DG U P A 1
H41 H 0.9311 0.1577 0.2667 0.129 Uiso 0.47(2) 1 calc R U P A 1
C42 C 0.822(2) 0.1502(17) 0.186(2) 0.107(9) Uani 0.47(2) 1 d G U P A 1
H42 H 0.8060 0.2001 0.1919 0.129 Uiso 0.47(2) 1 calc R U P A 1
C43 C 0.7716(18) 0.102(2) 0.132(2) 0.114(8) Uani 0.47(2) 1 d G U P A 1
H43 H 0.7211 0.1188 0.1019 0.137 Uiso 0.47(2) 1 calc R U P A 1
C44 C 0.796(2) 0.028(2) 0.123(2) 0.114(9) Uani 0.47(2) 1 d G U P A 1
H44 H 0.7613 -0.0049 0.0867 0.137 Uiso 0.47(2) 1 calc R U P A 1
C45 C 0.870(2) 0.0026(16) 0.168(2) 0.106(8) Uani 0.47(2) 1 d DG U P A 1
H45 H 0.8864 -0.0473 0.1615 0.127 Uiso 0.47(2) 1 calc R U P A 1
N14A N 0.925(2) -0.0364(19) 0.199(2) 0.140(12) Uani 0.53(2) 1 d D U P A 2
H14C H 0.9712 -0.0289 0.2330 0.169 Uiso 0.53(2) 1 calc R U P A 2
H14D H 0.9122 -0.0809 0.1781 0.169 Uiso 0.53(2) 1 calc R U P A 2
C40A C 0.8655(17) 0.0276(14) 0.1784(18) 0.103(7) Uani 0.53(2) 1 d DG U P A 2
C41A C 0.8854(16) 0.0987(16) 0.2125(17) 0.100(7) Uani 0.53(2) 1 d DG U P A 2
H41A H 0.9336 0.1054 0.2526 0.120 Uiso 0.53(2) 1 calc R U P A 2
C42A C 0.834(2) 0.1599(14) 0.187(2) 0.110(8) Uani 0.53(2) 1 d G U P A 2
H42A H 0.8475 0.2080 0.2105 0.132 Uiso 0.53(2) 1 calc R U P A 2
C43A C 0.7628(18) 0.1500(16) 0.1281(19) 0.110(8) Uani 0.53(2) 1 d G U P A 2
H43A H 0.7280 0.1914 0.1111 0.132 Uiso 0.53(2) 1 calc R U P A 2
C44A C 0.7429(15) 0.0788(19) 0.0940(16) 0.111(8) Uani 0.53(2) 1 d G U P A 2
H44A H 0.6947 0.0721 0.0539 0.133 Uiso 0.53(2) 1 calc R U P A 2
C45A C 0.7942(18) 0.0176(15) 0.1191(19) 0.109(8) Uani 0.53(2) 1 d DG U P A 2
H45A H 0.7808 -0.0305 0.0960 0.131 Uiso 0.53(2) 1 calc R U P A 2

loop_
_atom_site_aniso_label
_atom_site_aniso_U_11
_atom_site_aniso_U_22
_atom_site_aniso_U_33
_atom_site_aniso_U_23
_atom_site_aniso_U_13
_atom_site_aniso_U_12
W1 0.0292(2) 0.0283(2) 0.0266(2) -0.00051(16) 0.00670(16) 0.00098(16)
Cu1 0.0361(7) 0.0424(8) 0.0386(8) -0.0027(6) 0.0079(6) -0.0077(6)
Cu2 0.0480(8) 0.0392(8) 0.0304(7) 0.0013(6) 0.0036(6) 0.0041(6)
Cu3 0.0449(8) 0.0428(8) 0.0404(8) -0.0017(6) 0.0159(6) 0.0114(7)
Cu4 0.0490(9) 0.0639(11) 0.0538(10) 0.0242(8) 0.0000(7) -0.0192(8)
S1 0.0347(13) 0.0388(15) 0.0313(13) 0.0015(11) 0.0106(10) 0.0009(12)
S2 0.0393(14) 0.0371(14) 0.0319(14) -0.0053(11) 0.0086(11) 0.0006(12)
S3 0.0449(15) 0.0293(13) 0.0339(14) 0.0013(11) 0.0082(11) 0.0029(12)
O1 0.041(4) 0.059(6) 0.043(5) -0.004(4) 0.000(4) 0.000(4)
N1 0.059(7) 0.060(7) 0.042(6) 0.018(5) 0.007(5) -0.007(6)
N2 0.056(7) 0.076(9) 0.053(7) -0.001(6) 0.009(6) -0.017(6)
N3 0.060(7) 0.062(7) 0.044(6) 0.008(5) 0.012(5) -0.006(6)
N4 0.042(5) 0.054(7) 0.050(6) 0.000(5) 0.011(5) 0.002(5)
N5 0.035(5) 0.028(4) 0.046(5) 0.005(4) 0.017(4) 0.005(4)
N6 0.034(4) 0.028(4) 0.035(5) 0.003(4) 0.008(4) 0.002(4)
N7 0.039(5) 0.032(5) 0.034(5) -0.003(4) 0.006(4) -0.004(4)
N8 0.033(4) 0.037(5) 0.031(5) 0.003(4) 0.006(4) -0.002(4)
N9 0.045(5) 0.032(5) 0.037(5) 0.006(4) 0.021(4) 0.002(4)
N10 0.035(5) 0.036(5) 0.039(5) -0.002(4) 0.014(4) -0.006(4)
C1 0.038(6) 0.037(6) 0.029(5) -0.003(5) 0.006(4) -0.010(5)
C2 0.048(6) 0.044(7) 0.026(5) 0.012(5) -0.001(5) -0.004(5)
C3 0.034(5) 0.050(7) 0.040(6) 0.011(5) 0.014(5) -0.017(5)
C4 0.066(9) 0.048(8) 0.076(10) 0.011(7) 0.012(8) 0.012(7)
C5 0.052(7) 0.087(11) 0.039(7) 0.000(7) 0.006(6) 0.010(8)
C6 0.046(7) 0.036(6) 0.053(7) 0.006(5) 0.017(6) 0.005(5)
C7 0.040(7) 0.069(9) 0.062(9) 0.004(7) 0.014(6) 0.016(6)
C8 0.054(7) 0.039(6) 0.038(6) 0.011(5) 0.017(5) 0.010(6)
C9 0.053(7) 0.033(6) 0.054(8) 0.005(5) 0.011(6) 0.002(6)
C10 0.045(6) 0.035(6) 0.045(7) 0.008(5) 0.018(5) 0.006(5)
C11 0.056(8) 0.035(7) 0.078(10) -0.009(7) 0.016(7) 0.007(6)
C12 0.049(7) 0.082(11) 0.040(7) 0.003(7) -0.003(6) -0.010(7)
C13 0.047(6) 0.041(6) 0.036(6) -0.006(5) 0.003(5) -0.010(5)
C14 0.052(7) 0.047(7) 0.039(7) 0.001(6) 0.004(5) -0.012(6)
C15 0.040(6) 0.053(7) 0.035(6) -0.003(5) 0.012(5) -0.008(5)
C16 0.063(8) 0.063(9) 0.043(7) -0.017(6) 0.019(6) 0.002(7)
C17 0.048(7) 0.090(12) 0.064(9) 0.010(8) 0.025(7) -0.011(8)
C18 0.042(6) 0.035(6) 0.072(9) 0.006(6) 0.026(6) -0.005(5)
C19 0.059(7) 0.039(6) 0.045(7) -0.006(5) 0.031(6) -0.008(6)
C20 0.059(7) 0.026(5) 0.031(5) -0.001(4) 0.018(5) -0.005(5)
C21 0.066(8) 0.060(8) 0.039(7) 0.004(6) 0.021(6) -0.011(7)
B1 0.045(7) 0.034(7) 0.045(8) 0.000(6) 0.008(6) 0.001(6)
N11 0.178(18) 0.067(10) 0.074(10) 0.011(8) 0.053(11) 0.011(11)
C22 0.053(7) 0.056(8) 0.055(8) 0.009(7) 0.016(6) 0.009(6)
C23 0.064(9) 0.049(8) 0.090(12) -0.006(8) 0.030(8) 0.009(7)
C24 0.078(11) 0.045(8) 0.096(13) 0.023(9) 0.036(9) 0.006(8)
C25 0.080(11) 0.067(10) 0.065(10) 0.015(8) 0.021(8) 0.020(9)
C26 0.065(9) 0.062(9) 0.062(9) -0.005(8) 0.008(7) 0.006(8)
C27 0.053(7) 0.044(7) 0.060(9) -0.008(6) 0.014(6) -0.003(6)
N12 0.184(13) 0.151(13) 0.099(11) 0.049(10) 0.025(11) 0.013(11)
C28 0.184(13) 0.151(13) 0.099(11) 0.049(10) 0.025(11) 0.013(11)
C29 0.149(13) 0.138(13) 0.084(12) 0.042(10) 0.056(12) -0.035(12)
C30 0.174(16) 0.166(18) 0.114(17) 0.045(13) 0.077(15) -0.003(13)
C31 0.142(15) 0.20(2) 0.122(19) 0.060(17) 0.053(13) -0.011(14)
C32 0.180(14) 0.171(19) 0.150(19) 0.055(16) 0.070(16) -0.051(16)
C33 0.201(16) 0.125(14) 0.117(17) 0.050(11) 0.052(15) -0.020(13)
N13 0.151(13) 0.168(15) 0.160(14) 0.023(12) 0.078(11) 0.024(11)
C34 0.151(13) 0.168(15) 0.160(14) 0.023(12) 0.078(11) 0.024(11)
C35 0.147(13) 0.081(12) 0.141(15) 0.017(11) 0.069(11) 0.056(10)
C36 0.146(15) 0.095(14) 0.186(19) 0.059(13) 0.074(13) 0.038(12)
C37 0.187(18) 0.099(16) 0.191(19) 0.066(13) 0.132(17) 0.076(12)
C38 0.23(2) 0.084(14) 0.151(16) 0.041(12) 0.093(14) 0.063(14)
C39 0.151(16) 0.090(14) 0.160(16) 0.020(12) 0.054(12) 0.045(12)
N14 0.17(2) 0.14(3) 0.08(2) 0.02(2) 0.055(16) 0.023(19)
C40 0.126(17) 0.124(18) 0.095(17) -0.011(15) 0.071(12) -0.002(13)
C41 0.130(16) 0.125(16) 0.095(17) -0.008(15) 0.074(13) 0.000(14)
C42 0.126(17) 0.124(16) 0.099(17) -0.011(14) 0.073(14) -0.004(13)
C43 0.131(16) 0.142(18) 0.099(17) -0.011(16) 0.076(13) -0.018(14)
C44 0.141(17) 0.131(16) 0.094(17) -0.012(15) 0.069(14) -0.032(15)
C45 0.142(16) 0.123(16) 0.086(16) 0.000(14) 0.083(13) -0.025(13)
N14A 0.19(3) 0.115(19) 0.13(3) 0.03(2) 0.07(2) 0.006(18)
C40A 0.140(16) 0.113(14) 0.084(15) 0.005(13) 0.075(12) -0.014(12)
C41A 0.126(15) 0.124(15) 0.082(14) -0.007(13) 0.080(12) -0.016(12)
C42A 0.135(17) 0.120(15) 0.100(17) -0.013(15) 0.074(13) -0.013(13)
C43A 0.128(17) 0.132(16) 0.099(18) 0.000(16) 0.079(12) -0.014(15)
C44A 0.129(17) 0.146(19) 0.085(18) -0.016(15) 0.073(13) -0.014(14)
C45A 0.138(16) 0.126(15) 0.092(16) -0.003(14) 0.077(12) -0.029(13)

loop_
_atom_type_symbol
_atom_type_description
_atom_type_scat_dispersion_real
_atom_type_scat_dispersion_imag
_atom_type_scat_source
C C 0.0033 0.0016 'International Tables Vol C Tables 4.2.6.8 and 6.1.1.4'
H H 0.0000 0.0000 'International Tables Vol C Tables 4.2.6.8 and 6.1.1.4'
B B 0.0013 0.0007 'International Tables Vol C Tables 4.2.6.8 and 6.1.1.4'
N N 0.0061 0.0033 'International Tables Vol C Tables 4.2.6.8 and 6.1.1.4'
O O 0.0106 0.0060 'International Tables Vol C Tables 4.2.6.8 and 6.1.1.4'
S S 0.1246 0.1234 'International Tables Vol C Tables 4.2.6.8 and 6.1.1.4'
Cu Cu 0.3201 1.2651 'International Tables Vol C Tables 4.2.6.8 and 6.1.1.4'
W W -0.8490 6.8722 'International Tables Vol C Tables 4.2.6.8 and 6.1.1.4'

loop_
_geom_angle_atom_site_label_1
_geom_angle_atom_site_label_2
_geom_angle_atom_site_label_3
_geom_angle
_geom_angle_site_symmetry_1
_geom_angle_site_symmetry_3
N8 W1 N6 79.8(3) . .
N8 W1 N10 80.0(3) . .
N6 W1 N10 80.1(3) . .
N8 W1 S3 87.1(2) . .
N6 W1 S3 161.2(2) . .
N10 W1 S3 84.4(2) . .
N8 W1 S1 85.3(2) . .
N6 W1 S1 88.0(2) . .
N10 W1 S1 162.4(2) . .
S3 W1 S1 104.44(10) . .
N8 W1 S2 162.5(2) . .
N6 W1 S2 85.7(2) . .
N10 W1 S2 87.9(2) . .
S3 W1 S2 104.33(10) . .
S1 W1 S2 104.20(10) . .
N8 W1 Cu3 91.9(2) . .
N6 W1 Cu3 140.5(2) . .
N10 W1 Cu3 136.8(2) . .
S3 W1 Cu3 52.69(8) . .
S1 W1 Cu3 52.65(8) . .
S2 W1 Cu3 105.56(8) . .
N8 W1 Cu2 139.5(2) . .
N6 W1 Cu2 137.8(2) . .
N10 W1 Cu2 91.2(2) . .
S3 W1 Cu2 52.52(7) . .
S1 W1 Cu2 106.30(8) . .
S2 W1 Cu2 52.57(8) . .
Cu3 W1 Cu2 67.92(5) . .
N8 W1 Cu1 137.4(2) . .
N6 W1 Cu1 92.9(2) . .
N10 W1 Cu1 140.4(2) . .
S3 W1 Cu1 105.88(8) . .
S1 W1 Cu1 52.42(8) . .
S2 W1 Cu1 52.64(8) . .
Cu3 W1 Cu1 67.49(5) . .
Cu2 W1 Cu1 68.21(5) . .
C1 Cu1 S1 121.5(3) . .
C1 Cu1 S2 124.1(3) . .
S1 Cu1 S2 109.83(11) . .
C1 Cu1 O1 92.4(4) . .
S1 Cu1 O1 99.2(2) . .
S2 Cu1 O1 100.2(2) . .
C1 Cu1 W1 169.3(3) . .
S1 Cu1 W1 55.34(8) . .
S2 Cu1 W1 55.44(8) . .
O1 Cu1 W1 98.3(2) . .
C1 Cu1 Cu3 131.2(4) . .
S1 Cu1 Cu3 48.31(8) . .
S2 Cu1 Cu3 98.61(9) . .
O1 Cu1 Cu3 54.4(2) . .
W1 Cu1 Cu3 56.11(4) . .
C1 Cu1 Cu2 133.3(3) . .
S1 Cu1 Cu2 98.57(9) . .
S2 Cu1 Cu2 47.79(8) . .
O1 Cu1 Cu2 55.7(2) . .
W1 Cu1 Cu2 55.80(4) . .
Cu3 Cu1 Cu2 59.97(5) . .
C2 Cu2 S3 122.1(4) . .
C2 Cu2 S2 125.2(4) . .
S3 Cu2 S2 110.18(11) . .
C2 Cu2 W1 173.5(4) . .
S3 Cu2 W1 55.43(8) . .
S2 Cu2 W1 55.59(7) . .
C2 Cu2 Cu3 127.9(4) . .
S3 Cu2 Cu3 48.11(9) . .
S2 Cu2 Cu3 98.37(9) . .
W1 Cu2 Cu3 55.99(4) . .
C2 Cu2 Cu1 130.0(4) . .
S3 Cu2 Cu1 98.37(9) . .
S2 Cu2 Cu1 47.97(8) . .
W1 Cu2 Cu1 55.99(4) . .
Cu3 Cu2 Cu1 59.52(5) . .
C3 Cu3 S1 124.2(4) 2 .
C3 Cu3 S3 120.8(4) 2 .
S1 Cu3 S3 109.91(11) . .
C3 Cu3 W1 168.3(4) 2 .
S1 Cu3 W1 55.46(8) . .
S3 Cu3 W1 55.44(8) . .
C3 Cu3 Cu1 133.7(4) 2 .
S1 Cu3 Cu1 48.20(8) . .
S3 Cu3 Cu1 99.11(9) . .
W1 Cu3 Cu1 56.40(4) . .
C3 Cu3 Cu2 131.5(4) 2 .
S1 Cu3 Cu2 98.95(9) . .
S3 Cu3 Cu2 47.97(8) . .
W1 Cu3 Cu2 56.09(4) . .
Cu1 Cu3 Cu2 60.51(5) . .
N3 Cu4 N1 131.6(5) . .
N3 Cu4 N2 116.4(5) . 3
N1 Cu4 N2 111.2(5) . 3
Cu1 S1 Cu3 83.49(11) . .
Cu1 S1 W1 72.24(9) . .
Cu3 S1 W1 71.89(9) . .
Cu2 S2 Cu1 84.25(11) . .
Cu2 S2 W1 71.84(9) . .
Cu1 S2 W1 71.92(9) . .
Cu2 S3 Cu3 83.92(11) . .
Cu2 S3 W1 72.05(9) . .
Cu3 S3 W1 71.87(9) . .
C6 O1 Cu1 127.3(8) . .
C1 N1 Cu4 170.5(10) . .
C2 N2 Cu4 177.1(13) . 3
C3 N3 Cu4 172.0(12) . .
C6 N4 C5 123.2(12) . .
C6 N4 C4 121.5(11) . .
C5 N4 C4 115.3(11) . .
C8 N5 N6 111.6(9) . .
C8 N5 B1 126.9(10) . .
N6 N5 B1 121.0(9) . .
N5 N6 C10 106.1(8) . .
N5 N6 W1 120.5(6) . .
C10 N6 W1 132.8(7) . .
N8 N7 C13 110.2(9) . .
N8 N7 B1 122.0(9) . .
C13 N7 B1 127.3(10) . .
N7 N8 C15 105.7(8) . .
N7 N8 W1 120.6(7) . .
C15 N8 W1 133.1(7) . .
C18 N9 N10 112.5(10) . .
C18 N9 B1 127.5(10) . .
N10 N9 B1 119.9(9) . .
C20 N10 N9 105.4(8) . .
C20 N10 W1 133.3(8) . .
N9 N10 W1 120.8(7) . .
N1 C1 Cu1 172.1(11) . .
N2 C2 Cu2 177.4(13) . .
N3 C3 Cu3 174.9(12) . 2_545
N4 C4 H4A 109.5 . .
N4 C4 H4B 109.5 . .
H4A C4 H4B 109.5 . .
N4 C4 H4C 109.5 . .
H4A C4 H4C 109.5 . .
H4B C4 H4C 109.5 . .
N4 C5 H5A 109.5 . .
N4 C5 H5B 109.5 . .
H5A C5 H5B 109.5 . .
N4 C5 H5C 109.5 . .
H5A C5 H5C 109.5 . .
H5B C5 H5C 109.5 . .
O1 C6 N4 125.9(12) . .
O1 C6 H6 117.0 . .
N4 C6 H6 117.0 . .
C8 C7 H7A 109.5 . .
C8 C7 H7B 109.5 . .
H7A C7 H7B 109.5 . .
C8 C7 H7C 109.5 . .
H7A C7 H7C 109.5 . .
H7B C7 H7C 109.5 . .
N5 C8 C9 106.2(10) . .
N5 C8 C7 124.4(12) . .
C9 C8 C7 129.3(11) . .
C10 C9 C8 106.6(11) . .
C10 C9 H9 126.7 . .
C8 C9 H9 126.7 . .
N6 C10 C9 109.4(10) . .
N6 C10 C11 126.0(10) . .
C9 C10 C11 124.5(11) . .
C10 C11 H11A 109.5 . .
C10 C11 H11B 109.5 . .
H11A C11 H11B 109.5 . .
C10 C11 H11C 109.5 . .
H11A C11 H11C 109.5 . .
H11B C11 H11C 109.5 . .
C13 C12 H12A 109.5 . .
C13 C12 H12B 109.5 . .
H12A C12 H12B 109.5 . .
C13 C12 H12C 109.5 . .
H12A C12 H12C 109.5 . .
H12B C12 H12C 109.5 . .
C14 C13 N7 106.9(10) . .
C14 C13 C12 130.6(12) . .
N7 C13 C12 122.3(12) . .
C13 C14 C15 109.1(12) . .
C13 C14 H14 125.4 . .
C15 C14 H14 125.4 . .
N8 C15 C14 107.9(11) . .
N8 C15 C16 126.5(10) . .
C14 C15 C16 125.5(12) . .
C15 C16 H16A 109.5 . .
C15 C16 H16B 109.5 . .
H16A C16 H16B 109.5 . .
C15 C16 H16C 109.5 . .
H16A C16 H16C 109.5 . .
H16B C16 H16C 109.5 . .
C18 C17 H17A 109.5 . .
C18 C17 H17B 109.5 . .
H17A C17 H17B 109.5 . .
C18 C17 H17C 109.5 . .
H17A C17 H17C 109.5 . .
H17B C17 H17C 109.5 . .
N9 C18 C19 105.6(10) . .
N9 C18 C17 125.3(12) . .
C19 C18 C17 129.1(11) . .
C20 C19 C18 107.8(10) . .
C20 C19 H19 126.1 . .
C18 C19 H19 126.1 . .
N10 C20 C19 108.8(10) . .
N10 C20 C21 127.2(11) . .
C19 C20 C21 124.0(10) . .
C20 C21 H21A 109.5 . .
C20 C21 H21B 109.5 . .
H21A C21 H21B 109.5 . .
C20 C21 H21C 109.5 . .
H21A C21 H21C 109.5 . .
H21B C21 H21C 109.5 . .
N7 B1 N5 108.9(10) . .
N7 B1 N9 109.4(10) . .
N5 B1 N9 106.6(10) . .
N7 B1 H1 107(7) . .
N5 B1 H1 118(7) . .
N9 B1 H1 107(7) . .
C22 N11 H11D 120.0 . .
C22 N11 H11E 120.0 . .
H11D N11 H11E 120.0 . .
C23 C22 C27 118.3(14) . .
C23 C22 N11 120.5(15) . .
C27 C22 N11 121.1(14) . .
C24 C23 C22 120.0(16) . .
C24 C23 H23 120.0 . .
C22 C23 H23 120.0 . .
C23 C24 C25 122.8(15) . .
C23 C24 H24 118.6 . .
C25 C24 H24 118.6 . .
C26 C25 C24 116.8(16) . .
C26 C25 H25 121.6 . .
C24 C25 H25 121.6 . .
C27 C26 C25 120.9(15) . .
C27 C26 H26 119.5 . .
C25 C26 H26 119.5 . .
C26 C27 C22 121.1(14) . .
C26 C27 H27 119.5 . .
C22 C27 H27 119.5 . .
C28 N12 H12D 120.0 . .
C28 N12 H12E 120.0 . .
H12D N12 H12E 120.0 . .
N12 C28 C29 120.3(4) . .
N12 C28 C33 119.6(4) . .
C29 C28 C33 120.0 . .
C28 C29 C30 120.0 . .
C28 C29 H29 120.0 . .
C30 C29 H29 120.0 . .
C29 C30 C31 120.0 . .
C29 C30 H30 120.0 . .
C31 C30 H30 120.0 . .
C32 C31 C30 120.0 . .
C32 C31 H31 120.0 . .
C30 C31 H31 120.0 . .
C33 C32 C31 120.0 . .
C33 C32 H32 120.0 . .
C31 C32 H32 120.0 . .
C32 C33 C28 120.0 . .
C32 C33 H33 120.0 . .
C28 C33 H33 120.0 . .
C34 N13 H13A 120.0 . .
C34 N13 H13B 120.0 . .
H13A N13 H13B 120.0 . .
N13 C34 C35 110(2) . .
N13 C34 C39 129(2) . .
C35 C34 C39 120.0 . .
C34 C35 C36 120.0 . .
C34 C35 H35 120.0 . .
C36 C35 H35 120.0 . .
C37 C36 C35 120.0 . .
C37 C36 H36 120.0 . .
C35 C36 H36 120.0 . .
C36 C37 C38 120.0 . .
C36 C37 H37 120.0 . .
C38 C37 H37 120.0 . .
C39 C38 C37 120.0 . .
C39 C38 H38 120.0 . .
C37 C38 H38 120.0 . .
C38 C39 C34 120.0 . .
C38 C39 H39 120.0 . .
C34 C39 H39 120.0 . .
C40 N14 H14A 120.0 . .
C40 N14 H14B 120.0 . .
H14A N14 H14B 120.0 . .
C41 C40 C45 120.0 . .
C41 C40 N14 119.9(4) . .
C45 C40 N14 119.9(4) . .
C42 C41 C40 120.0 . .
C42 C41 H41 120.0 . .
C40 C41 H41 120.0 . .
C43 C42 C41 120.0 . .
C43 C42 H42 120.0 . .
C41 C42 H42 120.0 . .
C42 C43 C44 120.0 . .
C42 C43 H43 120.0 . .
C44 C43 H43 120.0 . .
C43 C44 C45 120.0 . .
C43 C44 H44 120.0 . .
C45 C44 H44 120.0 . .
C44 C45 C40 120.0 . .
C44 C45 H45 120.0 . .
C40 C45 H45 120.0 . .
C40A N14A H14C 120.0 . .
C40A N14A H14D 120.0 . .
H14C N14A H14D 120.0 . .
C41A C40A C45A 120.0 . .
C41A C40A N14A 120.0(4) . .
C45A C40A N14A 119.7(4) . .
C40A C41A C42A 120.0 . .
C40A C41A H41A 120.0 . .
C42A C41A H41A 120.0 . .
C43A C42A C41A 120.0 . .
C43A C42A H42A 120.0 . .
C41A C42A H42A 120.0 . .
C42A C43A C44A 120.0 . .
C42A C43A H43A 120.0 . .
C44A C43A H43A 120.0 . .
C45A C44A C43A 120.0 . .
C45A C44A H44A 120.0 . .
C43A C44A H44A 120.0 . .
C44A C45A C40A 120.0 . .
C44A C45A H45A 120.0 . .
C40A C45A H45A 120.0 . .

loop_
_geom_bond_atom_site_label_1
_geom_bond_atom_site_label_2
_geom_bond_distance
_geom_bond_site_symmetry_2
W1 N8 2.273(9) .
W1 N6 2.276(8) .
W1 N10 2.297(9) .
W1 S3 2.306(3) .
W1 S1 2.306(3) .
W1 S2 2.313(3) .
W1 Cu3 2.6607(15) .
W1 Cu2 2.6637(16) .
W1 Cu1 2.6698(15) .
Cu1 C1 1.904(11) .
Cu1 S1 2.222(3) .
Cu1 S2 2.232(3) .
Cu1 O1 2.391(9) .
Cu1 Cu3 2.961(2) .
Cu1 Cu2 2.990(2) .
Cu2 C2 1.892(11) .
Cu2 S3 2.222(3) .
Cu2 S2 2.226(3) .
Cu2 Cu3 2.974(2) .
Cu3 C3 1.914(10) 2
Cu3 S1 2.225(3) .
Cu3 S3 2.227(3) .
Cu4 N3 1.917(12) .
Cu4 N1 1.925(12) .
Cu4 N2 1.983(13) 3
O1 C6 1.242(15) .
N1 C1 1.127(14) .
N2 C2 1.132(15) .
N2 Cu4 1.983(13) 3
N3 C3 1.109(14) .
N4 C6 1.293(16) .
N4 C5 1.462(16) .
N4 C4 1.468(18) .
N5 C8 1.356(14) .
N5 N6 1.363(12) .
N5 B1 1.552(17) .
N6 C10 1.370(14) .
N7 N8 1.367(12) .
N7 C13 1.381(14) .
N7 B1 1.484(17) .
N8 C15 1.385(15) .
N9 C18 1.330(14) .
N9 N10 1.374(13) .
N9 B1 1.563(17) .
N10 C20 1.362(14) .
C3 Cu3 1.914(10) 2_545
C4 H4A 0.9700 .
C4 H4B 0.9700 .
C4 H4C 0.9700 .
C5 H5A 0.9700 .
C5 H5B 0.9700 .
C5 H5C 0.9700 .
C6 H6 0.9400 .
C7 C8 1.488(16) .
C7 H7A 0.9700 .
C7 H7B 0.9700 .
C7 H7C 0.9700 .
C8 C9 1.408(17) .
C9 C10 1.389(17) .
C9 H9 0.9400 .
C10 C11 1.459(17) .
C11 H11A 0.9700 .
C11 H11B 0.9700 .
C11 H11C 0.9700 .
C12 C13 1.495(17) .
C12 H12A 0.9700 .
C12 H12B 0.9700 .
C12 H12C 0.9700 .
C13 C14 1.335(18) .
C14 C15 1.390(16) .
C14 H14 0.9400 .
C15 C16 1.490(18) .
C16 H16A 0.9700 .
C16 H16B 0.9700 .
C16 H16C 0.9700 .
C17 C18 1.454(18) .
C17 H17A 0.9700 .
C17 H17B 0.9700 .
C17 H17C 0.9700 .
C18 C19 1.398(18) .
C19 C20 1.383(16) .
C19 H19 0.9400 .
C20 C21 1.502(17) .
C21 H21A 0.9700 .
C21 H21B 0.9700 .
C21 H21C 0.9700 .
B1 H1 1.15(2) .
N11 C22 1.40(2) .
N11 H11D 0.8700 .
N11 H11E 0.8700 .
C22 C23 1.38(2) .
C22 C27 1.388(19) .
C23 C24 1.34(2) .
C23 H23 0.9400 .
C24 C25 1.39(2) .
C24 H24 0.9400 .
C25 C26 1.37(2) .
C25 H25 0.9400 .
C26 C27 1.36(2) .
C26 H26 0.9400 .
C27 H27 0.9400 .
N12 C28 1.34(3) .
N12 H12D 0.8700 .
N12 H12E 0.8700 .
C28 C29 1.3900 .
C28 C33 1.3900 .
C29 C30 1.3900 .
C29 H29 0.9400 .
C30 C31 1.3900 .
C30 H30 0.9400 .
C31 C32 1.3900 .
C31 H31 0.9400 .
C32 C33 1.3900 .
C32 H32 0.9400 .
C33 H33 0.9400 .
N13 C34 1.32(2) .
N13 H13A 0.8700 .
N13 H13B 0.8700 .
C34 C35 1.3900 .
C34 C39 1.3900 .
C35 C36 1.3900 .
C35 H35 0.9400 .
C36 C37 1.3900 .
C36 H36 0.9400 .
C37 C38 1.3900 .
C37 H37 0.9400 .
C38 C39 1.3900 .
C38 H38 0.9400 .
C39 H39 0.9400 .
N14 C40 1.50(3) .
N14 H14A 0.8700 .
N14 H14B 0.8700 .
C40 C41 1.3900 .
C40 C45 1.3900 .
C41 C42 1.3900 .
C41 H41 0.9400 .
C42 C43 1.3900 .
C42 H42 0.9400 .
C43 C44 1.3900 .
C43 H43 0.9400 .
C44 C45 1.3900 .
C44 H44 0.9400 .
C45 H45 0.9400 .
N14A C40A 1.50(3) .
N14A H14C 0.8700 .
N14A H14D 0.8700 .
C40A C41A 1.3900 .
C40A C45A 1.3900 .
C41A C42A 1.3900 .
C41A H41A 0.9400 .
C42A C43A 1.3900 .
C42A H42A 0.9400 .
C43A C44A 1.3900 .
C43A H43A 0.9400 .
C44A C45A 1.3900 .
C44A H44A 0.9400 .
C45A H45A 0.9400 .
